data_8101690
loop_
_publ_author_name
'M. Polamo'
'M. Talja'
'A. J. Piironen'

_publ_section_title
;
Crystal structure of 2-[2,6-di(methylethyl)phenylamino]pyridine, C~17~H~22~N~2~
;
_journal_issue 1
_journal_name_full 'Zeitschrift f\"ur Kristallographie - New Crystal Structures'
_journal_page_first 41
_journal_page_last 42
_journal_volume 220
_journal_year 2005
_chemical_formula_sum 'C17 H22 N2'
_chemical_formula_weight 254.37
_chemical_name_systematic
; 
2-[2,6-di(methylethyl)phenylamino]pyridine
;
_space_group_IT_number 15
_symmetry_cell_setting monoclinic
_symmetry_space_group_name_Hall '-C 2yc'
_symmetry_space_group_name_H-M 'C 1 2/c 1'
_atom_sites_solution_hydrogens geom
_atom_sites_solution_primary direct
_atom_sites_solution_secondary difmap
_audit_creation_method SHELXL-97
_cell_angle_alpha 90.00
_cell_angle_beta 94.74(3)
_cell_angle_gamma 90.00
_cell_formula_units_Z 8
_cell_length_a 10.705(2)
_cell_length_b 14.654(3)
_cell_length_c 19.558(4)
_cell_measurement_temperature 173(2)
_cell_volume 3057.6(11)
_computing_cell_refinement 'COLLECT (Nonius, 2002)'
_computing_data_collection 'COLLECT (Nonius, 2002)'
_computing_data_reduction 'COLLECT (Nonius, 2002)'
_computing_molecular_graphics 'SHELXTL (Sheldrick, 1997)'
_computing_publication_material 'SHELX97 (Sheldrick, 1997)'
_computing_structure_refinement 'SHELX97 (Sheldrick, 1997)'
_computing_structure_solution 'SHELXS-97 (Sheldrick, 1990)'
_diffrn_ambient_temperature 173(2)
_diffrn_detector_area_resol_mean 9
_diffrn_measured_fraction_theta_full 0.992
_diffrn_measured_fraction_theta_max 0.992
_diffrn_measurement_device 'Nonius 95mm KappaCCD on \k-goniostat'
_diffrn_measurement_method CCD
_diffrn_radiation_monochromator graphite
_diffrn_radiation_source 'fine-focus sealed tube'
_diffrn_radiation_type MoK\a
_diffrn_radiation_wavelength 0.71073
_diffrn_reflns_av_R_equivalents 0.1087
_diffrn_reflns_av_sigmaI/netI 0.0448
_diffrn_reflns_limit_h_max 13
_diffrn_reflns_limit_h_min -13
_diffrn_reflns_limit_k_max 18
_diffrn_reflns_limit_k_min -18
_diffrn_reflns_limit_l_max 24
_diffrn_reflns_limit_l_min -24
_diffrn_reflns_number 26983
_diffrn_reflns_theta_full 26.50
_diffrn_reflns_theta_max 26.50
_diffrn_reflns_theta_min 3.05
_exptl_absorpt_coefficient_mu 0.065
_exptl_absorpt_correction_T_max 0.9872
_exptl_absorpt_correction_T_min 0.9774
_exptl_absorpt_correction_type multi-scan
_exptl_absorpt_process_details 'SADABS (Sheldrick, 1996)'
_exptl_crystal_colour colorless
_exptl_crystal_density_diffrn 1.105
_exptl_crystal_density_method 'not measured'
_exptl_crystal_description plate
_exptl_crystal_F_000 1104
_exptl_crystal_size_max 0.35
_exptl_crystal_size_mid 0.25
_exptl_crystal_size_min 0.20
_refine_diff_density_max 0.309
_refine_diff_density_min -0.241
_refine_diff_density_rms 0.053
_refine_ls_extinction_method none
_refine_ls_goodness_of_fit_ref 1.060
_refine_ls_hydrogen_treatment mixed
_refine_ls_matrix_type full
_refine_ls_number_parameters 175
_refine_ls_number_reflns 3161
_refine_ls_number_restraints 0
_refine_ls_restrained_S_all 1.060
_refine_ls_R_factor_all 0.0972
_refine_ls_R_factor_gt 0.0789
_refine_ls_shift/su_max 0.000
_refine_ls_shift/su_mean 0.000
_refine_ls_structure_factor_coef Fsqd
_refine_ls_weighting_details 'calc w=1/[\s^2^(Fo^2^)+(0.0700P)^2^+6.5000P] where P=(Fo^2^+2Fc^2^)/3'
_refine_ls_weighting_scheme calc
_refine_ls_wR_factor_gt 0.1850
_refine_ls_wR_factor_ref 0.1958
_reflns_number_gt 2470
_reflns_number_total 3161
_reflns_threshold_expression >2sigma(I)
_cod_data_source_file 1267-1418.cff
_cod_data_source_block 2-2,6-dmepap2
_cod_original_cell_volume 3057.6(10)
_cod_original_sg_symbol_H-M C12/c1
_cod_database_code 8101690

loop_
_symmetry_equiv_pos_as_xyz
'x, y, z'
'-x, y, -z+1/2'
'x+1/2, y+1/2, z'
'-x+1/2, y+1/2, -z+1/2'
'-x, -y, -z'
'x, -y, z-1/2'
'-x+1/2, -y+1/2, -z'
'x+1/2, -y+1/2, z-1/2'

loop_
_atom_site_label
_atom_site_type_symbol
_atom_site_fract_x
_atom_site_fract_y
_atom_site_fract_z
_atom_site_U_iso_or_equiv
_atom_site_adp_type
_atom_site_occupancy
_atom_site_symmetry_multiplicity
_atom_site_Wyckoff_symbol
_atom_site_calc_flag
_atom_site_refinement_flags
_atom_site_disorder_assembly
_atom_site_disorder_group
N1 N 0.10902(16) 0.16655(13) 0.17886(9) 0.0306(4) Uani 1 8 f d . . .
C2 C 0.20018(19) 0.16742(14) 0.23050(11) 0.0271(5) Uani 1 8 f d . . .
C3 C 0.3285(2) 0.16740(18) 0.21752(12) 0.0367(6) Uani 1 8 f d . . .
H3A H 0.3908 0.1666 0.2536 0.044 Uiso 1 8 f calc R . .
C4 C 0.3594(2) 0.1686(2) 0.15093(13) 0.0430(6) Uani 1 8 f d . . .
H4A H 0.4432 0.1692 0.1416 0.052 Uiso 1 8 f calc R . .
C5 C 0.2658(2) 0.16900(18) 0.09736(12) 0.0409(6) Uani 1 8 f d . . .
H5A H 0.2848 0.1705 0.0518 0.049 Uiso 1 8 f calc R . .
C6 C 0.1434(2) 0.16705(17) 0.11451(12) 0.0374(5) Uani 1 8 f d . . .
H6A H 0.0803 0.1660 0.0789 0.045 Uiso 1 8 f calc R . .
N7 N 0.16309(16) 0.16818(14) 0.29510(9) 0.0303(4) Uani 1 8 f d . . .
H7 H 0.082(3) 0.1749(18) 0.2976(12) 0.036 Uiso 1 8 f d . . .
C8 C 0.24639(18) 0.18066(15) 0.35569(10) 0.0272(5) Uani 1 8 f d . . .
C9 C 0.2973(2) 0.26838(16) 0.37043(11) 0.0311(5) Uani 1 8 f d . . .
C10 C 0.3748(2) 0.27918(17) 0.43062(12) 0.0369(5) Uani 1 8 f d . . .
H10 H 0.4078 0.3364 0.4419 0.044 Uiso 1 8 f calc R . .
C11 C 0.4035(2) 0.20596(19) 0.47411(12) 0.0386(6) Uani 1 8 f d . . .
H11 H 0.4563 0.2144 0.5138 0.046 Uiso 1 8 f calc R . .
C12 C 0.3537(2) 0.12035(17) 0.45863(11) 0.0355(5) Uani 1 8 f d . . .
H12 H 0.3739 0.0717 0.4880 0.043 Uiso 1 8 f calc R . .
C13 C 0.27361(19) 0.10632(16) 0.39950(11) 0.0293(5) Uani 1 8 f d . . .
C14 C 0.2645(2) 0.34926(16) 0.32309(13) 0.0388(6) Uani 1 8 f d . . .
H14 H 0.2512 0.3251 0.2763 0.047 Uiso 1 8 f calc R . .
C15 C 0.1405(4) 0.3923(3) 0.3405(2) 0.0815(12) Uani 1 8 f d . . .
H15A H 0.0764 0.3463 0.3388 0.122 Uiso 1 8 f calc R . .
H15B H 0.1169 0.4394 0.3079 0.122 Uiso 1 8 f calc R . .
H15C H 0.1505 0.4181 0.3857 0.122 Uiso 1 8 f calc R . .
C16 C 0.3671(4) 0.4201(2) 0.3229(2) 0.0788(12) Uani 1 8 f d . . .
H16A H 0.4430 0.3917 0.3108 0.118 Uiso 1 8 f calc R . .
H16B H 0.3807 0.4468 0.3677 0.118 Uiso 1 8 f calc R . .
H16C H 0.3426 0.4667 0.2900 0.118 Uiso 1 8 f calc R . .
C17 C 0.2196(2) 0.01171(17) 0.38423(12) 0.0379(6) Uani 1 8 f d . . .
H17 H 0.1605 0.0164 0.3434 0.045 Uiso 1 8 f calc R . .
C18 C 0.1473(3) -0.0230(2) 0.44307(16) 0.0591(8) Uani 1 8 f d . . .
H18A H 0.0827 0.0199 0.4517 0.089 Uiso 1 8 f calc R . .
H18B H 0.2037 -0.0296 0.4836 0.089 Uiso 1 8 f calc R . .
H18C H 0.1103 -0.0810 0.4309 0.089 Uiso 1 8 f calc R . .
C19 C 0.3213(3) -0.0562(2) 0.3685(2) 0.0735(10) Uani 1 8 f d . . .
H19A H 0.3654 -0.0337 0.3312 0.110 Uiso 1 8 f calc R . .
H19B H 0.2836 -0.1140 0.3562 0.110 Uiso 1 8 f calc R . .
H19C H 0.3791 -0.0637 0.4084 0.110 Uiso 1 8 f calc R . .

loop_
_atom_site_aniso_label
_atom_site_aniso_U_11
_atom_site_aniso_U_22
_atom_site_aniso_U_33
_atom_site_aniso_U_23
_atom_site_aniso_U_13
_atom_site_aniso_U_12
N1 0.0247(9) 0.0306(10) 0.0358(10) 0.0004(7) -0.0021(7) 0.0000(8)
C2 0.0230(10) 0.0245(10) 0.0334(11) -0.0002(8) 0.0003(8) -0.0004(8)
C3 0.0214(10) 0.0509(15) 0.0377(12) -0.0050(10) 0.0012(8) -0.0044(10)
C4 0.0298(12) 0.0569(17) 0.0432(13) -0.0087(12) 0.0090(10) -0.0065(11)
C5 0.0447(14) 0.0466(15) 0.0322(11) -0.0015(10) 0.0070(10) -0.0054(11)
C6 0.0395(13) 0.0375(13) 0.0336(11) 0.0017(9) -0.0061(9) 0.0015(10)
N7 0.0165(8) 0.0398(11) 0.0342(9) 0.0011(8) 0.0004(7) -0.0014(8)
C8 0.0176(9) 0.0344(12) 0.0299(10) -0.0005(8) 0.0043(7) 0.0000(8)
C9 0.0268(10) 0.0325(12) 0.0350(11) -0.0017(9) 0.0086(8) -0.0007(9)
C10 0.0347(12) 0.0369(13) 0.0396(12) -0.0074(10) 0.0062(9) -0.0102(10)
C11 0.0301(11) 0.0534(15) 0.0318(11) -0.0030(10) -0.0011(9) -0.0087(11)
C12 0.0319(12) 0.0420(14) 0.0325(11) 0.0038(9) 0.0023(9) 0.0002(10)
C13 0.0226(10) 0.0336(12) 0.0320(11) 0.0007(8) 0.0044(8) -0.0025(9)
C14 0.0480(14) 0.0268(12) 0.0421(13) 0.0003(9) 0.0069(10) 0.0006(10)
C15 0.091(3) 0.078(3) 0.079(2) 0.0247(19) 0.028(2) 0.048(2)
C16 0.091(3) 0.052(2) 0.092(3) 0.0257(18) -0.008(2) -0.0287(19)
C17 0.0380(13) 0.0336(13) 0.0412(13) 0.0030(10) -0.0018(10) -0.0050(10)
C18 0.0578(18) 0.0572(19) 0.0625(18) 0.0092(14) 0.0055(14) -0.0246(15)
C19 0.068(2) 0.0448(19) 0.109(3) -0.0217(18) 0.016(2) 0.0031(16)

loop_
_atom_type_symbol
_atom_type_description
_atom_type_scat_dispersion_real
_atom_type_scat_dispersion_imag
_atom_type_scat_source
C C 0.0033 0.0016 'International Tables Vol C Tables 4.2.6.8 and 6.1.1.4'
H H 0.0000 0.0000 'International Tables Vol C Tables 4.2.6.8 and 6.1.1.4'
N N 0.0061 0.0033 'International Tables Vol C Tables 4.2.6.8 and 6.1.1.4'

loop_
_geom_angle_atom_site_label_1
_geom_angle_atom_site_label_2
_geom_angle_atom_site_label_3
_geom_angle
_geom_angle_site_symmetry_1
_geom_angle_site_symmetry_3
_geom_angle_publ_flag
C6 N1 C2 117.80(19) . . ?
N1 C2 N7 116.73(18) . . ?
N1 C2 C3 121.3(2) . . ?
N7 C2 C3 122.00(19) . . ?
C4 C3 C2 119.0(2) . . ?
C4 C3 H3A 120.5 . . ?
C2 C3 H3A 120.5 . . ?
C3 C4 C5 120.1(2) . . ?
C3 C4 H4A 120.0 . . ?
C5 C4 H4A 120.0 . . ?
C6 C5 C4 117.2(2) . . ?
C6 C5 H5A 121.4 . . ?
C4 C5 H5A 121.4 . . ?
N1 C6 C5 124.7(2) . . ?
N1 C6 H6A 117.7 . . ?
C5 C6 H6A 117.7 . . ?
C2 N7 C8 124.13(17) . . ?
C2 N7 H7 114.8(16) . . ?
C8 N7 H7 119.3(16) . . ?
C13 C8 C9 121.58(19) . . ?
C13 C8 N7 119.31(19) . . ?
C9 C8 N7 119.10(19) . . ?
C10 C9 C8 117.9(2) . . ?
C10 C9 C14 121.1(2) . . ?
C8 C9 C14 121.0(2) . . ?
C11 C10 C9 121.1(2) . . ?
C11 C10 H10 119.4 . . ?
C9 C10 H10 119.4 . . ?
C12 C11 C10 120.3(2) . . ?
C12 C11 H11 119.9 . . ?
C10 C11 H11 119.9 . . ?
C11 C12 C13 120.8(2) . . ?
C11 C12 H12 119.6 . . ?
C13 C12 H12 119.6 . . ?
C12 C13 C8 118.3(2) . . ?
C12 C13 C17 119.6(2) . . ?
C8 C13 C17 122.10(19) . . ?
C16 C14 C9 113.8(2) . . ?
C16 C14 C15 111.2(3) . . ?
C9 C14 C15 110.2(2) . . ?
C16 C14 H14 107.1 . . ?
C9 C14 H14 107.1 . . ?
C15 C14 H14 107.1 . . ?
C14 C15 H15A 109.5 . . ?
C14 C15 H15B 109.5 . . ?
H15A C15 H15B 109.5 . . ?
C14 C15 H15C 109.5 . . ?
H15A C15 H15C 109.5 . . ?
H15B C15 H15C 109.5 . . ?
C14 C16 H16A 109.5 . . ?
C14 C16 H16B 109.5 . . ?
H16A C16 H16B 109.5 . . ?
C14 C16 H16C 109.5 . . ?
H16A C16 H16C 109.5 . . ?
H16B C16 H16C 109.5 . . ?
C13 C17 C19 111.6(2) . . ?
C13 C17 C18 111.3(2) . . ?
C19 C17 C18 110.5(3) . . ?
C13 C17 H17 107.8 . . ?
C19 C17 H17 107.8 . . ?
C18 C17 H17 107.8 . . ?
C17 C18 H18A 109.5 . . ?
C17 C18 H18B 109.5 . . ?
H18A C18 H18B 109.5 . . ?
C17 C18 H18C 109.5 . . ?
H18A C18 H18C 109.5 . . ?
H18B C18 H18C 109.5 . . ?
C17 C19 H19A 109.5 . . ?
C17 C19 H19B 109.5 . . ?
H19A C19 H19B 109.5 . . ?
C17 C19 H19C 109.5 . . ?
H19A C19 H19C 109.5 . . ?
H19B C19 H19C 109.5 . . ?

loop_
_geom_bond_atom_site_label_1
_geom_bond_atom_site_label_2
_geom_bond_distance
_geom_bond_site_symmetry_2
_geom_bond_publ_flag
N1 C6 1.340(3) . ?
N1 C2 1.345(3) . ?
C2 N7 1.355(3) . ?
C2 C3 1.418(3) . ?
C3 C4 1.370(3) . ?
C3 H3A 0.9300 . ?
C4 C5 1.389(3) . ?
C4 H4A 0.9300 . ?
C5 C6 1.379(4) . ?
C5 H5A 0.9300 . ?
C6 H6A 0.9300 . ?
N7 C8 1.435(3) . ?
N7 H7 0.88(3) . ?
C8 C13 1.402(3) . ?
C8 C9 1.417(3) . ?
C9 C10 1.392(3) . ?
C9 C14 1.527(3) . ?
C10 C11 1.388(4) . ?
C10 H10 0.9300 . ?
C11 C12 1.387(3) . ?
C11 H11 0.9300 . ?
C12 C13 1.397(3) . ?
C12 H12 0.9300 . ?
C13 C17 1.522(3) . ?
C14 C16 1.511(4) . ?
C14 C15 1.534(4) . ?
C14 H14 0.9800 . ?
C15 H15A 0.9600 . ?
C15 H15B 0.9600 . ?
C15 H15C 0.9600 . ?
C16 H16A 0.9600 . ?
C16 H16B 0.9600 . ?
C16 H16C 0.9600 . ?
C17 C19 1.525(4) . ?
C17 C18 1.526(4) . ?
C17 H17 0.9800 . ?
C18 H18A 0.9600 . ?
C18 H18B 0.9600 . ?
C18 H18C 0.9600 . ?
C19 H19A 0.9600 . ?
C19 H19B 0.9600 . ?
C19 H19C 0.9600 . ?

loop_
_geom_hbond_atom_site_label_D
_geom_hbond_atom_site_label_H
_geom_hbond_atom_site_label_A
_geom_hbond_distance_DH
_geom_hbond_distance_HA
_geom_hbond_distance_DA
_geom_hbond_angle_DHA
_geom_hbond_site_symmetry_A
N7 H7 N1 0.88(3) 2.14(3) 2.998(3) 167(2) 2

loop_
_cod_related_entry_id
_cod_related_entry_database
_cod_related_entry_code
1 ChemSpider 9811004
